data_7017487
loop_
_publ_author_name
'Voloshin, Y. Z.'
'Belaya, I. G.'
'Belov, A. S.'
'Platonov, V. E.'
'Maksimov, A. M.'
'Vologzhanina, A. V.'
'Starikova, Z. A.'
'Dolganov, A. V.'
'Novikov, V. V.'
'Bubnov, Y. N.'

_publ_section_title
;
 Formation of the second superhydrophobic shell around an encapsulated
 metal ion: synthesis, X-ray structure and electrochemical study of the
 clathrochelate and bis-clathrochelate iron(II) and cobalt(II, III)
 dioximates with ribbed perfluoroarylsulfide substituents.
;
_journal_issue 3
_journal_name_full 'Dalton transactions (Cambridge, England : 2003)'
_journal_page_first 737
_journal_page_last 746
_journal_paper_doi 10.1039/c1dt10500k
_journal_volume 41
_journal_year 2012
_chemical_formula_moiety 'C50 H18 B2 Co F30 N6 O6 S6, 0.25(C7 H16)'
_chemical_formula_sum 'C51.75 H22 B2 Co F30 N6 O6 S6'
_chemical_formula_weight 1666.66
_chemical_name_systematic
;
?
;
_space_group_IT_number 14
_symmetry_cell_setting monoclinic
_symmetry_space_group_name_Hall '-P 2ybc'
_symmetry_space_group_name_H-M 'P 1 21/c 1'
_atom_sites_solution_hydrogens geom
_atom_sites_solution_primary direct
_atom_sites_solution_secondary difmap
_audit_creation_method SHELXL-97
_cell_angle_alpha 90.00
_cell_angle_beta 104.103(5)
_cell_angle_gamma 90.00
_cell_formula_units_Z 4
_cell_length_a 17.063(4)
_cell_length_b 23.635(5)
_cell_length_c 16.258(3)
_cell_measurement_reflns_used 3385
_cell_measurement_temperature 100(2)
_cell_measurement_theta_max 18.12
_cell_measurement_theta_min 2.32
_cell_volume 6359(2)
_computing_cell_refinement 'APEX2 (Bruker, 2005)'
_computing_data_collection 'APEX2 (Bruker, 2005)'
_computing_data_reduction 'APEX2 (Bruker, 2005)'
_computing_molecular_graphics 'SHELXTL ver. 5.1 (Sheldrick, 2008)'
_computing_publication_material 'SHELXTL ver. 5.1 (Sheldrick, 2008)'
_computing_structure_refinement 'SHELXTL ver. 5.1 (Sheldrick, 2008)'
_computing_structure_solution 'SHELXTL ver. 5.1 (Sheldrick, 2008)'
_diffrn_ambient_temperature 100(2)
_diffrn_measured_fraction_theta_full 0.994
_diffrn_measured_fraction_theta_max 0.994
_diffrn_measurement_device_type 'Bruker APEX-II CCD'
_diffrn_measurement_method '\f and \w scans'
_diffrn_radiation_monochromator graphite
_diffrn_radiation_source 'fine-focus sealed tube'
_diffrn_radiation_type MoK\a
_diffrn_radiation_wavelength 0.71073
_diffrn_reflns_av_R_equivalents 0.0821
_diffrn_reflns_av_sigmaI/netI 0.0950
_diffrn_reflns_limit_h_max 21
_diffrn_reflns_limit_h_min -21
_diffrn_reflns_limit_k_max 29
_diffrn_reflns_limit_k_min -29
_diffrn_reflns_limit_l_max 20
_diffrn_reflns_limit_l_min -20
_diffrn_reflns_number 59508
_diffrn_reflns_theta_full 26.00
_diffrn_reflns_theta_max 26.00
_diffrn_reflns_theta_min 1.50
_diffrn_standards_number 0
_exptl_absorpt_coefficient_mu 0.609
_exptl_absorpt_correction_T_max 0.863
_exptl_absorpt_correction_T_min 0.802
_exptl_absorpt_correction_type multi-scan
_exptl_absorpt_process_details 'SADABS (Sheldrick, 1998)'
_exptl_crystal_colour red
_exptl_crystal_density_diffrn 1.741
_exptl_crystal_density_method 'not measured'
_exptl_crystal_description prism
_exptl_crystal_F_000 3302
_exptl_crystal_size_max 0.45
_exptl_crystal_size_mid 0.30
_exptl_crystal_size_min 0.25
_refine_diff_density_max 1.610
_refine_diff_density_min -1.260
_refine_diff_density_rms 0.126
_refine_ls_extinction_method none
_refine_ls_goodness_of_fit_ref 1.020
_refine_ls_hydrogen_treatment constr
_refine_ls_matrix_type full
_refine_ls_number_parameters 1002
_refine_ls_number_reflns 12430
_refine_ls_number_restraints 32
_refine_ls_restrained_S_all 1.054
_refine_ls_R_factor_all 0.1600
_refine_ls_R_factor_gt 0.0995
_refine_ls_shift/su_max 0.099
_refine_ls_shift/su_mean 0.003
_refine_ls_structure_factor_coef Fsqd
_refine_ls_weighting_details 'calc w=1/[\s^2^(Fo^2^)+(0.0400P)^2^+62.0000P] where P=(Fo^2^+2Fc^2^)/3'
_refine_ls_weighting_scheme calc
_refine_ls_wR_factor_gt 0.2003
_refine_ls_wR_factor_ref 0.2234
_reflns_number_gt 6840
_reflns_number_total 12430
_reflns_threshold_expression I>2\s(I)
_cod_data_source_file c1dt10500k.txt
_cod_data_source_block 4
_cod_depositor_comments
;
The following automatic conversions were performed:

'_symmetry_cell_setting' value 'Monoclinic' changed to 'monoclinic'
according to /home/saulius/struct/CIF-dictionaries/cif_core.dic
dictionary named 'cif_core.dic' version 2.4.1 from 2010-06-29.

Automatic conversion script
Id: cif_fix_values 1715 2011-07-08 13:25:40Z adriana 
;
_cod_original_sg_symbol_H-M 'P 21/c'
_cod_database_code 7017487

loop_
_symmetry_equiv_pos_as_xyz
'x, y, z'
'-x, y+1/2, -z+1/2'
'-x, -y, -z'
'x, -y-1/2, z-1/2'

loop_
_atom_site_label
_atom_site_type_symbol
_atom_site_fract_x
_atom_site_fract_y
_atom_site_fract_z
_atom_site_U_iso_or_equiv
_atom_site_adp_type
_atom_site_occupancy
_atom_site_symmetry_multiplicity
_atom_site_calc_flag
_atom_site_refinement_flags
_atom_site_disorder_assembly
_atom_site_disorder_group
Co1 Co -0.00042(7) 0.74836(6) 0.02658(7) 0.0462(3) Uani 1 1 d . . .
S1 S 0.12070(13) 0.89613(9) 0.19180(14) 0.0388(5) Uani 1 1 d . A .
S2 S -0.06438(12) 0.92014(9) 0.11696(12) 0.0323(5) Uani 1 1 d . . .
S3 S 0.06594(12) 0.57744(9) 0.14703(12) 0.0309(4) Uani 1 1 d . . .
S4 S -0.11812(12) 0.60246(9) 0.13447(14) 0.0356(5) Uani 1 1 d . . .
S5 S 0.09759(12) 0.75127(9) -0.20793(11) 0.0333(5) Uani 1 1 d . . .
S6 S -0.10274(12) 0.75008(9) -0.25725(11) 0.0312(4) Uani 1 1 d . . .
O1 O 0.1639(3) 0.7794(2) 0.1233(3) 0.0294(12) Uani 1 1 d . B .
O2 O -0.1436(3) 0.8195(2) 0.0226(3) 0.0293(12) Uani 1 1 d . D .
O3 O 0.1428(3) 0.6783(2) 0.0920(3) 0.0328(13) Uani 1 1 d . B .
O4 O -0.1635(3) 0.7181(2) 0.0427(3) 0.0290(12) Uani 1 1 d . D .
O5 O 0.1548(3) 0.7447(2) -0.0211(3) 0.0289(12) Uani 1 1 d . B .
O6 O -0.1563(3) 0.7533(2) -0.0972(3) 0.0296(12) Uani 1 1 d . D .
N1 N 0.0845(4) 0.7964(3) 0.1001(4) 0.0270(14) Uani 1 1 d . . .
N2 N -0.0622(4) 0.8145(3) 0.0515(4) 0.0286(14) Uani 1 1 d . . .
N3 N 0.0622(4) 0.6840(3) 0.0821(4) 0.0330(16) Uani 1 1 d . . .
N4 N -0.0840(4) 0.7019(3) 0.0585(4) 0.0278(14) Uani 1 1 d . . .
N5 N 0.0729(3) 0.7473(3) -0.0488(3) 0.0254(13) Uani 1 1 d . . .
N6 N -0.0756(4) 0.7504(3) -0.0854(3) 0.0268(13) Uani 1 1 d . . .
B1 B 0.1837(5) 0.7314(4) 0.0723(6) 0.033(2) Uani 1 1 d . . .
B2 B -0.1846(5) 0.7674(4) -0.0177(6) 0.030(2) Uani 1 1 d . . .
F6 F 0.0027(3) 0.93907(19) -0.0342(3) 0.0383(11) Uani 1 1 d . . .
F7 F -0.0800(5) 0.9681(2) -0.1923(3) 0.082(2) Uani 1 1 d . . .
F8 F -0.2419(5) 0.9837(3) -0.2264(4) 0.102(3) Uani 1 1 d . . .
F9 F -0.3226(4) 0.9678(3) -0.1036(5) 0.088(2) Uani 1 1 d . . .
F10 F -0.2413(3) 0.9366(2) 0.0529(4) 0.0552(14) Uani 1 1 d . . .
F11 F -0.0071(4) 0.5608(2) -0.0382(3) 0.0549(15) Uani 1 1 d . . .
F12 F 0.0690(6) 0.5340(2) -0.1596(4) 0.113(3) Uani 1 1 d . . .
F13 F 0.2293(7) 0.5186(3) -0.1191(6) 0.138(4) Uani 1 1 d . . .
F14 F 0.3170(5) 0.5317(3) 0.0442(7) 0.124(4) Uani 1 1 d . . .
F15 F 0.2416(3) 0.5613(2) 0.1665(4) 0.0668(17) Uani 1 1 d . . .
F16 F -0.2378(4) 0.6324(2) 0.2311(4) 0.0613(16) Uani 1 1 d . . .
F17 F -0.3963(5) 0.6468(3) 0.1706(8) 0.149(5) Uani 1 1 d . . .
F18 F -0.4643(5) 0.6376(4) -0.0020(7) 0.144(3) Uani 1 1 d U . .
F19 F -0.3696(6) 0.6172(4) -0.1070(6) 0.187(6) Uani 1 1 d . . .
F20 F -0.2097(5) 0.6029(3) -0.0468(3) 0.095(3) Uani 1 1 d . . .
F21 F 0.0448(3) 0.8694(2) -0.1820(3) 0.0514(14) Uani 1 1 d . . .
F22 F 0.1378(4) 0.9605(2) -0.1338(3) 0.0610(16) Uani 1 1 d . . .
F23 F 0.2988(5) 0.9509(3) -0.0951(7) 0.153(5) Uani 1 1 d . . .
F24 F 0.3701(5) 0.8483(3) -0.1085(10) 0.229(8) Uani 1 1 d . . .
F25 F 0.2775(3) 0.7563(2) -0.1558(5) 0.092(3) Uani 1 1 d . . .
F26 F -0.0533(3) 0.6312(2) -0.2061(3) 0.0469(13) Uani 1 1 d . . .
F27 F -0.1488(4) 0.5407(2) -0.2066(3) 0.0633(16) Uani 1 1 d . . .
F28 F -0.3106(5) 0.5525(3) -0.2500(8) 0.146(4) Uani 1 1 d . . .
F29 F -0.3772(5) 0.6567(4) -0.2939(8) 0.147(3) Uani 1 1 d U . .
F30 F -0.2827(3) 0.7476(3) -0.2952(6) 0.106(3) Uani 1 1 d . . .
C1 C 0.0647(4) 0.8445(3) 0.1259(4) 0.0291(17) Uani 1 1 d . . .
C2 C -0.0218(5) 0.8554(3) 0.0955(4) 0.0290(17) Uani 1 1 d . . .
C3 C 0.0237(5) 0.6422(3) 0.1070(4) 0.0280(17) Uani 1 1 d . . .
C4 C -0.0635(4) 0.6533(3) 0.0939(4) 0.0278(17) Uani 1 1 d . . .
C5 C 0.0421(4) 0.7492(3) -0.1302(4) 0.0223(15) Uani 1 1 d . . .
C6 C -0.0456(4) 0.7500(3) -0.1520(4) 0.0227(14) Uani 1 1 d . . .
C7 C 0.2221(5) 0.8783(4) 0.2039(6) 0.046(2) Uani 1 1 d . . .
C8 C 0.2775(16) 0.8751(10) 0.2711(16) 0.042(6) Uani 0.50 1 d P A 1
F1 F 0.2536(11) 0.8687(8) 0.3435(14) 0.053(5) Uani 0.50 1 d P A 1
C9 C 0.358(2) 0.8676(13) 0.270(3) 0.081(17) Uani 0.50 1 d P A 1
F2 F 0.4080(10) 0.8521(6) 0.3483(10) 0.085(5) Uani 0.50 1 d P A 1
C10 C 0.3833(18) 0.8703(15) 0.203(3) 0.062(10) Uani 0.50 1 d P A 1
F3 F 0.4623(8) 0.8630(7) 0.2016(14) 0.096(5) Uani 0.50 1 d P A 1
C11 C 0.3289(15) 0.8861(11) 0.123(2) 0.060(7) Uani 0.50 1 d P A 1
F4 F 0.3540(11) 0.8893(7) 0.0535(12) 0.092(5) Uani 0.50 1 d P A 1
C12 C 0.2496(17) 0.8916(11) 0.1242(19) 0.031(6) Uani 0.50 1 d P A 1
F5 F 0.1961(11) 0.9027(9) 0.0489(14) 0.055(5) Uani 0.50 1 d P A 1
C8' C 0.2617(16) 0.8608(11) 0.2930(19) 0.031(6) Uani 0.50 1 d PU A 2
F1' F 0.2205(9) 0.8592(7) 0.3547(11) 0.034(4) Uani 0.50 1 d P A 2
C9' C 0.3450(15) 0.8498(10) 0.3184(17) 0.044(6) Uani 0.50 1 d P A 2
F2' F 0.3800(8) 0.8388(6) 0.4010(9) 0.065(4) Uani 0.50 1 d P A 2
C10' C 0.385(2) 0.8500(13) 0.262(2) 0.059(9) Uani 0.50 1 d PU A 2
F3' F 0.4683(7) 0.8422(8) 0.2798(13) 0.101(6) Uani 0.50 1 d P A 2
C11' C 0.350(2) 0.8616(15) 0.173(2) 0.056(9) Uani 0.50 1 d P A 2
F4' F 0.3952(10) 0.8621(9) 0.1183(13) 0.110(7) Uani 0.50 1 d P A 2
C12' C 0.269(2) 0.8726(12) 0.1541(19) 0.044(7) Uani 0.50 1 d P A 2
F5' F 0.2330(14) 0.8854(10) 0.0712(15) 0.072(7) Uani 0.50 1 d P A 2
C13 C -0.1175(3) 0.9376(2) 0.0125(2) 0.0315(18) Uani 1 1 d G . .
C14 C -0.0764(3) 0.9455(2) -0.0507(3) 0.035(2) Uani 1 1 d G . .
C15 C -0.1186(4) 0.9611(2) -0.1319(3) 0.057(3) Uani 1 1 d G . .
C16 C -0.2018(4) 0.9688(2) -0.1499(3) 0.061(3) Uani 1 1 d G . .
C17 C -0.2429(3) 0.9608(3) -0.0867(4) 0.059(3) Uani 1 1 d G . .
C18 C -0.2007(3) 0.9453(2) -0.0055(3) 0.040(2) Uani 1 1 d G . .
C19 C 0.1154(3) 0.5608(2) 0.0666(3) 0.036(2) Uani 1 1 d G . .
C20 C 0.0714(4) 0.5542(2) -0.0169(3) 0.050(3) Uani 1 1 d G . .
C21 C 0.1108(6) 0.5402(3) -0.0795(3) 0.079(4) Uani 1 1 d G . .
C22 C 0.1942(6) 0.5329(3) -0.0587(5) 0.086(5) Uani 1 1 d G . .
C23 C 0.2381(4) 0.5396(3) 0.0248(6) 0.077(4) Uani 1 1 d G . .
C24 C 0.1987(3) 0.5535(3) 0.0874(4) 0.054(3) Uani 1 1 d G . .
C25 C -0.2202(3) 0.6173(3) 0.0932(3) 0.039(2) Uani 1 1 d G . .
C26 C -0.2689(4) 0.6291(3) 0.1483(4) 0.059(3) Uani 1 1 d G . .
C27 C -0.3516(4) 0.6362(3) 0.1169(6) 0.104(6) Uani 1 1 d G . .
C28 C -0.3858(3) 0.6315(4) 0.0304(7) 0.097(4) Uani 1 1 d GU . .
C29 C -0.3372(5) 0.6197(4) -0.0247(4) 0.105(6) Uani 1 1 d G . .
C30 C -0.2544(4) 0.6126(3) 0.0067(3) 0.069(4) Uani 1 1 d G . .
C31 C 0.1582(3) 0.81088(19) -0.1704(3) 0.036(2) Uani 1 1 d G . .
C32 C 0.1231(3) 0.8632(2) -0.1636(3) 0.036(2) Uani 1 1 d G . .
C33 C 0.1716(4) 0.91038(18) -0.1384(4) 0.048(2) Uani 1 1 d G . .
C34 C 0.2552(4) 0.9053(2) -0.1200(5) 0.094(5) Uani 1 1 d G . .
C35 C 0.2904(3) 0.8530(3) -0.1268(6) 0.107(6) Uani 1 1 d G . .
C36 C 0.2419(3) 0.8058(2) -0.1520(5) 0.066(3) Uani 1 1 d G . .
C37 C -0.1661(3) 0.6914(2) -0.2517(4) 0.039(2) Uani 1 1 d G . .
C38 C -0.1321(3) 0.6387(2) -0.2277(4) 0.039(2) Uani 1 1 d G . .
C39 C -0.1815(4) 0.59193(19) -0.2281(4) 0.057(3) Uani 1 1 d G . .
C40 C -0.2651(4) 0.5979(2) -0.2524(6) 0.095(5) Uani 1 1 d G . .
C41 C -0.2991(3) 0.6506(3) -0.2764(6) 0.119(7) Uani 1 1 d G . .
C42 C -0.2496(3) 0.6974(2) -0.2760(5) 0.072(4) Uani 1 1 d G . .
C43 C 0.2778(6) 0.7218(5) 0.0931(7) 0.0573(19) Uani 1 1 d . B 1
H43D H 0.2974 0.7131 0.1522 0.086 Uiso 0.50 1 d PR B 1
H43A H 0.3016 0.7569 0.0817 0.086 Uiso 1 1 d R B 1
H43B H 0.2885 0.6946 0.0534 0.086 Uiso 0.50 1 d PR B 1
C44 C 0.3204(11) 0.7044(10) 0.1726(13) 0.0573(19) Uani 0.50 1 d P B 1
H44A H 0.3007 0.6678 0.1836 0.069 Uiso 0.50 1 d PR B 1
H44B H 0.3089 0.7302 0.2137 0.069 Uiso 0.50 1 d PR B 1
C45 C 0.4124(11) 0.7015(10) 0.1856(13) 0.0573(19) Uani 0.50 1 d P B 1
H45A H 0.4255 0.6727 0.1468 0.069 Uiso 0.50 1 calc PR B 1
H45B H 0.4321 0.7385 0.1704 0.069 Uiso 0.50 1 calc PR B 1
C46 C 0.4566(13) 0.6868(15) 0.2763(14) 0.097(10) Uani 0.50 1 d P B 1
H46A H 0.5145 0.6940 0.2842 0.145 Uiso 0.50 1 calc PR B 1
H46B H 0.4480 0.6468 0.2871 0.145 Uiso 0.50 1 calc PR B 1
H46C H 0.4357 0.7102 0.3159 0.145 Uiso 0.50 1 calc PR B 1
C44' C 0.3128(11) 0.6848(9) 0.0537(13) 0.0573(19) Uani 0.50 1 d P C 2
H44C H 0.2921 0.6505 0.0719 0.086 Uiso 0.50 1 d PR C 2
H44E H 0.2971 0.6871 -0.0071 0.086 Uiso 0.50 1 d PR C 2
C45' C 0.4108(11) 0.6822(10) 0.0818(13) 0.0573(19) Uani 0.50 1 d P C 2
H45C H 0.4295 0.6782 0.1441 0.069 Uiso 0.50 1 calc PR C 2
H45D H 0.4305 0.6492 0.0551 0.069 Uiso 0.50 1 calc PR C 2
C46' C 0.4442(19) 0.7389(11) 0.052(2) 0.17(2) Uani 0.50 1 d P C 2
H46D H 0.5027 0.7356 0.0584 0.253 Uiso 0.50 1 calc PR C 2
H46E H 0.4330 0.7705 0.0864 0.253 Uiso 0.50 1 calc PR C 2
H46F H 0.4177 0.7459 -0.0079 0.253 Uiso 0.50 1 calc PR C 2
C47 C -0.2786(5) 0.7756(4) -0.0443(5) 0.042(2) Uani 1 1 d . D 1
H47E H -0.2974 0.7832 0.0056 0.063 Uiso 0.50 1 d PR D 1
H47A H -0.2906 0.8046 -0.0878 0.063 Uiso 0.50 1 d PR D 1
H47B H -0.3017 0.7406 -0.0708 0.063 Uiso 1 1 d R D 1
C48 C -0.3215(9) 0.7894(7) 0.0180(10) 0.033(4) Uani 0.50 1 d P D 1
H48D H -0.3033 0.8269 0.0424 0.040 Uiso 0.50 1 calc PR D 1
H48E H -0.3078 0.7612 0.0645 0.040 Uiso 0.50 1 calc PR D 1
C49 C -0.4132(10) 0.7906(9) -0.0165(11) 0.049(5) Uani 0.50 1 d P D 1
H49A H -0.4302 0.7554 -0.0490 0.059 Uiso 0.50 1 calc PR D 1
H49B H -0.4274 0.8228 -0.0563 0.059 Uiso 0.50 1 calc PR D 1
C50 C -0.4620(12) 0.7962(14) 0.0536(12) 0.089(10) Uani 0.50 1 d P D 1
H50A H -0.5157 0.7795 0.0329 0.133 Uiso 0.50 1 calc PR D 1
H50B H -0.4675 0.8363 0.0665 0.133 Uiso 0.50 1 calc PR D 1
H50C H -0.4331 0.7764 0.1050 0.133 Uiso 0.50 1 calc PR D 1
C48' C -0.3171(12) 0.8133(8) -0.1041(13) 0.055(5) Uani 0.50 1 d P E 2
H48A H -0.2960 0.8458 -0.0706 0.083 Uiso 0.50 1 d PR E 2
H48B H -0.2993 0.8137 -0.1558 0.083 Uiso 0.50 1 d PR E 2
C49' C -0.4096(11) 0.8164(9) -0.1254(13) 0.054(5) Uani 0.50 1 d P E 2
H49C H -0.4272 0.8187 -0.0718 0.065 Uiso 0.50 1 calc PR E 2
H49D H -0.4271 0.8516 -0.1576 0.065 Uiso 0.50 1 calc PR E 2
C50' C -0.4503(14) 0.7681(9) -0.1749(16) 0.068(6) Uani 0.50 1 d P E 2
H50D H -0.5082 0.7761 -0.1945 0.101 Uiso 0.50 1 calc PR E 2
H50E H -0.4423 0.7342 -0.1393 0.101 Uiso 0.50 1 calc PR E 2
H50F H -0.4275 0.7620 -0.2240 0.101 Uiso 0.50 1 calc PR E 2
C1S C -0.502(4) 0.996(3) -0.443(2) 0.11(2) Uiso 0.25 1 d PD F -3
H1SA H -0.4738 1.0143 -0.4810 0.164 Uiso 0.25 1 d PR F -3
H1SB H -0.5015 0.9560 -0.4519 0.164 Uiso 0.25 1 d PR F -3
H1SC H -0.5562 1.0096 -0.4551 0.164 Uiso 0.25 1 d PR F -3
C2S C -0.4576(18) 1.0046(13) -0.3641(15) 0.030(7) Uiso 0.25 1 d PD F -3
H2SA H -0.4574 1.0447 -0.3544 0.035 Uiso 0.25 1 d PR F -3
H2SB H -0.4028 0.9913 -0.3512 0.035 Uiso 0.25 1 d PR F -3
C3S C -0.492(3) 0.986(2) -0.294(2) 0.081(14) Uiso 0.25 1 d PD F -3
H3SA H -0.4738 0.9481 -0.2841 0.097 Uiso 0.25 1 d PR F -3
H3SB H -0.5485 0.9859 -0.3228 0.097 Uiso 0.25 1 d PR F -3
C4S C -0.488(2) 1.0116(15) -0.2280(16) 0.041(8) Uiso 0.25 1 d PD F -3
H4SA H -0.5190 1.0458 -0.2405 0.049 Uiso 0.25 1 d PR F -3
H4SB H -0.4322 1.0228 -0.2133 0.049 Uiso 0.25 1 d PR F -3
C5S C -0.514(2) 0.9852(14) -0.145(2) 0.034(7) Uiso 0.25 1 d P F -3
H5SA H -0.4751 0.9565 -0.1203 0.041 Uiso 0.25 1 d PR F -3
H5SB H -0.5670 0.9693 -0.1560 0.041 Uiso 0.25 1 d PR F -3
C6S C -0.503(3) 1.0266(18) -0.064(3) 0.059(11) Uiso 0.25 1 d P F -3
H6SA H -0.5493 1.0509 -0.0783 0.070 Uiso 0.25 1 d PR F -3
H6SB H -0.4546 1.0480 -0.0605 0.070 Uiso 0.25 1 d PR F -3
C7S C -0.507(3) 0.997(2) 0.018(2) 0.049(10) Uiso 0.25 1 d P F -3
H7SA H -0.5023 1.0223 0.0654 0.074 Uiso 0.25 1 d PR F -3
H7SB H -0.5555 0.9749 0.0114 0.074 Uiso 0.25 1 d PR F -3
H7SC H -0.4610 0.9720 0.0292 0.074 Uiso 0.25 1 d PR F -3

loop_
_atom_site_aniso_label
_atom_site_aniso_U_11
_atom_site_aniso_U_22
_atom_site_aniso_U_33
_atom_site_aniso_U_23
_atom_site_aniso_U_13
_atom_site_aniso_U_12
Co1 0.0191(5) 0.0834(10) 0.0359(6) 0.0144(7) 0.0063(5) 0.0099(6)
S1 0.0362(12) 0.0318(11) 0.0428(12) -0.0020(10) -0.0013(9) 0.0016(9)
S2 0.0369(11) 0.0379(11) 0.0227(9) -0.0024(9) 0.0083(8) 0.0000(9)
S3 0.0357(11) 0.0343(11) 0.0230(9) 0.0047(9) 0.0078(8) -0.0036(9)
S4 0.0358(11) 0.0305(11) 0.0451(12) 0.0049(10) 0.0186(9) -0.0019(9)
S5 0.0400(11) 0.0440(12) 0.0206(9) -0.0123(9) 0.0163(8) -0.0190(10)
S6 0.0381(11) 0.0402(11) 0.0151(8) -0.0040(9) 0.0063(8) -0.0155(10)
O1 0.021(3) 0.039(3) 0.026(3) 0.001(2) 0.000(2) -0.004(2)
O2 0.023(3) 0.034(3) 0.030(3) -0.001(2) 0.004(2) 0.005(2)
O3 0.020(3) 0.036(3) 0.041(3) 0.015(3) 0.004(2) 0.004(2)
O4 0.022(3) 0.039(3) 0.026(3) -0.003(2) 0.005(2) -0.001(2)
O5 0.018(2) 0.044(3) 0.027(3) 0.008(3) 0.010(2) 0.005(2)
O6 0.023(3) 0.049(3) 0.016(2) -0.001(2) 0.0013(19) 0.003(2)
N1 0.024(3) 0.035(4) 0.023(3) -0.001(3) 0.008(3) -0.006(3)
N2 0.025(3) 0.038(4) 0.023(3) 0.005(3) 0.007(3) 0.006(3)
N3 0.023(3) 0.043(4) 0.032(4) 0.013(3) 0.007(3) 0.001(3)
N4 0.027(3) 0.037(4) 0.018(3) 0.000(3) 0.002(3) -0.004(3)
N5 0.026(3) 0.031(3) 0.022(3) 0.005(3) 0.011(2) 0.006(3)
N6 0.030(3) 0.033(3) 0.019(3) 0.005(3) 0.008(2) 0.009(3)
B1 0.030(5) 0.031(5) 0.038(5) 0.012(4) 0.007(4) 0.003(4)
B2 0.019(4) 0.040(5) 0.032(5) -0.006(4) 0.006(4) 0.004(4)
F6 0.054(3) 0.033(3) 0.034(3) 0.001(2) 0.023(2) -0.001(2)
F7 0.184(7) 0.039(3) 0.026(3) 0.007(2) 0.034(4) 0.017(4)
F8 0.172(7) 0.056(4) 0.044(4) 0.009(3) -0.039(4) 0.026(4)
F9 0.056(4) 0.062(4) 0.115(6) 0.003(4) -0.038(4) 0.011(3)
F10 0.037(3) 0.055(3) 0.074(4) -0.003(3) 0.014(3) -0.002(3)
F11 0.089(4) 0.040(3) 0.029(3) 0.003(2) 0.001(3) -0.005(3)
F12 0.278(11) 0.037(3) 0.045(4) -0.002(3) 0.081(5) 0.016(5)
F13 0.267(11) 0.047(4) 0.169(8) 0.002(5) 0.187(9) 0.020(5)
F14 0.093(6) 0.059(4) 0.258(11) -0.004(6) 0.115(7) 0.007(4)
F15 0.038(3) 0.045(3) 0.114(5) 0.006(3) 0.014(3) 0.000(3)
F16 0.086(4) 0.051(3) 0.064(4) 0.026(3) 0.050(3) 0.023(3)
F17 0.081(5) 0.102(6) 0.309(13) 0.095(7) 0.132(7) 0.038(5)
F18 0.061(4) 0.143(6) 0.202(7) 0.067(5) -0.021(4) -0.024(4)
F19 0.170(9) 0.175(9) 0.134(7) 0.099(7) -0.119(7) -0.128(8)
F20 0.154(7) 0.099(5) 0.030(3) -0.002(3) 0.018(4) -0.077(5)
F21 0.050(3) 0.047(3) 0.067(4) -0.026(3) 0.034(3) -0.019(3)
F22 0.091(4) 0.035(3) 0.055(3) 0.000(3) 0.013(3) -0.022(3)
F23 0.086(5) 0.046(4) 0.267(12) 0.034(6) -0.072(6) -0.044(4)
F24 0.054(5) 0.062(5) 0.49(2) 0.056(8) -0.095(8) -0.026(4)
F25 0.041(3) 0.042(3) 0.168(7) 0.041(4) -0.025(4) -0.012(3)
F26 0.052(3) 0.045(3) 0.036(3) 0.007(2) -0.006(2) -0.012(2)
F27 0.104(5) 0.031(3) 0.060(4) -0.010(3) 0.029(3) -0.025(3)
F28 0.098(6) 0.052(4) 0.327(13) -0.068(6) 0.124(7) -0.052(4)
F29 0.063(4) 0.092(5) 0.296(8) -0.036(5) 0.063(5) -0.014(4)
F30 0.036(3) 0.047(4) 0.241(10) -0.045(5) 0.047(4) -0.005(3)
C1 0.031(4) 0.037(5) 0.021(4) 0.008(3) 0.008(3) -0.001(4)
C2 0.039(4) 0.035(4) 0.015(4) 0.004(3) 0.009(3) 0.001(4)
C3 0.038(4) 0.032(4) 0.016(4) 0.003(3) 0.009(3) 0.000(4)
C4 0.034(4) 0.036(5) 0.015(4) -0.004(3) 0.010(3) -0.008(4)
C5 0.037(4) 0.013(3) 0.021(3) -0.003(3) 0.016(3) -0.001(3)
C6 0.036(4) 0.018(3) 0.014(3) 0.005(3) 0.005(3) 0.001(3)
C7 0.035(5) 0.057(6) 0.041(5) -0.030(5) 0.003(4) -0.002(4)
C8 0.054(16) 0.028(13) 0.043(15) -0.019(11) 0.010(12) -0.006(10)
F1 0.065(13) 0.045(10) 0.039(10) 0.010(7) -0.008(10) 0.011(9)
C9 0.039(18) 0.022(15) 0.15(4) -0.009(18) -0.05(2) 0.003(13)
F2 0.072(11) 0.066(10) 0.076(11) -0.012(8) -0.059(9) 0.015(8)
C10 0.026(16) 0.057(19) 0.11(3) -0.031(19) 0.024(18) -0.011(13)
F3 0.027(7) 0.100(12) 0.159(16) -0.042(12) 0.018(10) 0.000(7)
C11 0.039(14) 0.054(16) 0.09(2) -0.012(14) 0.020(14) -0.011(11)
F4 0.098(13) 0.097(12) 0.111(13) -0.038(10) 0.083(11) -0.032(10)
C12 0.046(15) 0.024(13) 0.028(18) -0.008(11) 0.016(14) -0.016(10)
F5 0.074(12) 0.060(12) 0.033(11) -0.007(8) 0.016(8) -0.020(8)
C8' 0.028(8) 0.031(9) 0.032(9) -0.001(7) 0.004(7) -0.003(6)
F1' 0.049(10) 0.035(7) 0.017(6) -0.005(5) 0.005(6) -0.007(6)
C9' 0.038(14) 0.018(12) 0.063(16) -0.016(10) -0.012(12) -0.001(10)
F2' 0.054(8) 0.059(8) 0.058(8) 0.003(7) -0.029(7) 0.002(6)
C10' 0.057(11) 0.058(11) 0.058(11) -0.007(8) 0.009(8) -0.003(7)
F3' 0.022(6) 0.123(14) 0.149(15) -0.071(13) 0.006(9) 0.005(7)
C11' 0.04(2) 0.057(19) 0.08(3) -0.032(16) 0.032(18) -0.027(16)
F4' 0.081(13) 0.152(18) 0.130(15) -0.076(14) 0.086(12) -0.058(12)
C12' 0.058(19) 0.048(19) 0.030(16) -0.011(11) 0.014(13) -0.013(14)
F5' 0.13(2) 0.070(15) 0.024(12) -0.008(10) 0.032(14) -0.046(13)
C13 0.045(5) 0.021(4) 0.025(4) -0.002(3) 0.002(3) -0.001(4)
C14 0.064(6) 0.020(4) 0.019(4) -0.001(3) 0.007(4) -0.004(4)
C15 0.124(10) 0.015(4) 0.029(5) 0.002(4) 0.015(6) 0.005(5)
C16 0.095(9) 0.021(5) 0.045(6) 0.008(4) -0.028(6) 0.007(5)
C17 0.060(7) 0.037(6) 0.059(7) 0.000(5) -0.022(5) 0.005(5)
C18 0.043(5) 0.024(4) 0.045(5) -0.005(4) -0.004(4) 0.002(4)
C19 0.056(6) 0.018(4) 0.043(5) 0.005(4) 0.029(4) 0.001(4)
C20 0.115(9) 0.012(4) 0.036(5) -0.004(4) 0.046(6) -0.012(5)
C21 0.191(15) 0.009(4) 0.058(7) -0.003(4) 0.072(9) 0.003(6)
C22 0.147(13) 0.023(5) 0.128(12) -0.011(7) 0.111(11) 0.002(7)
C23 0.091(9) 0.033(6) 0.138(12) -0.003(7) 0.088(9) 0.003(6)
C24 0.049(6) 0.039(6) 0.080(8) -0.003(5) 0.029(6) -0.010(5)
C25 0.031(4) 0.046(5) 0.039(5) 0.018(4) 0.006(4) -0.009(4)
C26 0.050(6) 0.061(7) 0.073(7) 0.044(6) 0.030(5) 0.010(5)
C27 0.043(7) 0.088(10) 0.195(16) 0.085(11) 0.056(9) 0.006(6)
C28 0.062(6) 0.091(7) 0.124(8) 0.037(6) -0.005(6) -0.009(6)
C29 0.091(10) 0.104(11) 0.082(9) 0.066(8) -0.056(8) -0.052(8)
C30 0.073(7) 0.073(8) 0.045(6) 0.033(6) -0.016(5) -0.050(6)
C31 0.044(5) 0.038(5) 0.023(4) 0.007(4) 0.005(4) -0.021(4)
C32 0.051(5) 0.036(5) 0.023(4) -0.004(4) 0.009(4) -0.023(4)
C33 0.067(7) 0.035(5) 0.034(5) 0.009(4) -0.003(4) -0.024(5)
C34 0.066(8) 0.051(7) 0.133(12) 0.044(7) -0.040(7) -0.034(6)
C35 0.052(7) 0.045(7) 0.178(15) 0.043(8) -0.057(8) -0.026(6)
C36 0.049(6) 0.039(6) 0.087(8) 0.033(5) -0.026(5) -0.017(5)
C37 0.048(5) 0.043(5) 0.033(5) -0.021(4) 0.022(4) -0.021(4)
C38 0.054(6) 0.040(5) 0.028(4) -0.016(4) 0.021(4) -0.019(4)
C39 0.085(8) 0.036(6) 0.064(7) -0.024(5) 0.048(6) -0.024(5)
C40 0.077(8) 0.046(7) 0.190(15) -0.058(8) 0.088(9) -0.040(6)
C41 0.045(7) 0.050(7) 0.29(2) -0.055(10) 0.092(10) -0.021(6)
C42 0.046(6) 0.043(6) 0.141(11) -0.045(7) 0.048(7) -0.017(5)
C43 0.042(4) 0.072(5) 0.060(5) 0.003(4) 0.016(3) 0.005(4)
C44 0.042(4) 0.072(5) 0.060(5) 0.003(4) 0.016(3) 0.005(4)
C45 0.042(4) 0.072(5) 0.060(5) 0.003(4) 0.016(3) 0.005(4)
C46 0.039(13) 0.19(3) 0.057(14) 0.025(17) 0.009(11) 0.030(16)
C44' 0.042(4) 0.072(5) 0.060(5) 0.003(4) 0.016(3) 0.005(4)
C45' 0.042(4) 0.072(5) 0.060(5) 0.003(4) 0.016(3) 0.005(4)
C46' 0.12(2) 0.058(18) 0.24(4) -0.06(2) -0.12(3) 0.056(17)
C47 0.026(4) 0.060(6) 0.037(5) -0.014(4) 0.003(4) 0.008(4)
C48 0.026(8) 0.045(10) 0.028(8) 0.005(7) 0.006(7) -0.002(7)
C49 0.039(10) 0.072(14) 0.041(10) 0.001(10) 0.018(8) -0.005(10)
C50 0.033(11) 0.20(3) 0.036(11) 0.012(15) 0.011(9) 0.015(15)
C48' 0.057(12) 0.047(12) 0.061(13) 0.032(10) 0.011(10) 0.018(10)
C49' 0.040(11) 0.065(14) 0.056(12) 0.015(11) 0.010(9) 0.012(10)
C50' 0.065(14) 0.047(13) 0.096(18) 0.018(12) 0.029(13) 0.008(11)

loop_
_atom_type_symbol
_atom_type_description
_atom_type_scat_dispersion_real
_atom_type_scat_dispersion_imag
_atom_type_scat_source
C C 0.0033 0.0016 'International Tables Vol C Tables 4.2.6.8 and 6.1.1.4'
H H 0.0000 0.0000 'International Tables Vol C Tables 4.2.6.8 and 6.1.1.4'
B B 0.0013 0.0007 'International Tables Vol C Tables 4.2.6.8 and 6.1.1.4'
N N 0.0061 0.0033 'International Tables Vol C Tables 4.2.6.8 and 6.1.1.4'
O O 0.0106 0.0060 'International Tables Vol C Tables 4.2.6.8 and 6.1.1.4'
F F 0.0171 0.0103 'International Tables Vol C Tables 4.2.6.8 and 6.1.1.4'
S S 0.1246 0.1234 'International Tables Vol C Tables 4.2.6.8 and 6.1.1.4'
Co Co 0.3494 0.9721 'International Tables Vol C Tables 4.2.6.8 and 6.1.1.4'

loop_
_geom_angle_atom_site_label_1
_geom_angle_atom_site_label_2
_geom_angle_atom_site_label_3
_geom_angle
N3 Co1 N5 85.3(3)
N3 Co1 N6 127.7(3)
N5 Co1 N6 77.9(2)
N3 Co1 N4 78.0(3)
N5 Co1 N4 140.8(3)
N6 Co1 N4 84.6(3)
N3 Co1 N2 141.2(3)
N5 Co1 N2 126.4(3)
N6 Co1 N2 84.9(3)
N4 Co1 N2 86.0(3)
N3 Co1 N1 86.0(3)
N5 Co1 N1 84.3(2)
N6 Co1 N1 139.5(3)
N4 Co1 N1 128.9(2)
N2 Co1 N1 76.9(3)
C7 S1 C1 106.2(4)
C2 S2 C13 98.7(3)
C3 S3 C19 98.4(3)
C25 S4 C4 107.0(3)
C5 S5 C31 98.5(3)
C6 S6 C37 98.7(3)
N1 O1 B1 114.2(5)
N2 O2 B2 114.3(5)
N3 O3 B1 113.7(6)
N4 O4 B2 114.0(5)
N5 O5 B1 113.5(5)
N6 O6 B2 114.6(5)
C1 N1 O1 119.2(6)
C1 N1 Co1 119.3(5)
O1 N1 Co1 121.5(5)
C2 N2 O2 119.1(6)
C2 N2 Co1 117.6(5)
O2 N2 Co1 123.3(5)
C3 N3 O3 117.5(6)
C3 N3 Co1 118.3(5)
O3 N3 Co1 124.0(5)
C4 N4 O4 118.7(6)
C4 N4 Co1 118.5(5)
O4 N4 Co1 122.8(5)
C5 N5 O5 117.7(5)
C5 N5 Co1 118.5(5)
O5 N5 Co1 123.8(4)
C6 N6 O6 118.5(6)
C6 N6 Co1 118.2(5)
O6 N6 Co1 123.4(4)
O1 B1 O3 109.6(7)
O1 B1 O5 109.7(6)
O3 B1 O5 109.4(7)
O1 B1 C43 110.2(7)
O3 B1 C43 109.6(7)
O5 B1 C43 108.2(7)
O2 B2 O4 109.9(6)
O2 B2 O6 110.0(6)
O4 B2 O6 108.0(6)
O2 B2 C47 111.0(7)
O4 B2 C47 110.0(7)
O6 B2 C47 107.9(6)
N1 C1 C2 111.7(7)
N1 C1 S1 132.1(6)
C2 C1 S1 116.2(6)
N2 C2 C1 114.4(7)
N2 C2 S2 124.5(6)
C1 C2 S2 121.1(6)
N3 C3 C4 112.8(7)
N3 C3 S3 125.8(6)
C4 C3 S3 121.3(6)
N4 C4 C3 112.1(6)
N4 C4 S4 131.8(6)
C3 C4 S4 115.9(6)
N5 C5 C6 112.7(6)
N5 C5 S5 125.4(6)
C6 C5 S5 121.9(5)
N6 C6 C5 112.7(6)
N6 C6 S6 125.0(6)
C5 C6 S6 122.3(5)
C8 C7 C12' 95.2(19)
C8 C7 C8' 23.1(13)
C12' C7 C8' 112.3(19)
C8 C7 C12 115.5(18)
C12' C7 C12 26.7(14)
C8' C7 C12 136.3(17)
C8 C7 S1 128.8(13)
C12' C7 S1 135.3(15)
C8' C7 S1 112.2(12)
C12 C7 S1 111.0(12)
C7 C8 F1 116(2)
C7 C8 C9 122(3)
F1 C8 C9 121(3)
C10 C9 F2 123(4)
C10 C9 C8 123(3)
F2 C9 C8 114(5)
C9 C10 F3 123(4)
C9 C10 C11 121(3)
F3 C10 C11 116(3)
F4 C11 C12 123(3)
F4 C11 C10 121(3)
C12 C11 C10 115(3)
F5 C12 C11 117(3)
F5 C12 C7 122(2)
C11 C12 C7 121(3)
F1' C8' C9' 116(3)
F1' C8' C7 122(2)
C9' C8' C7 121(2)
F2' C9' C8' 120(2)
F2' C9' C10' 122(3)
C8' C9' C10' 118(3)
F3' C10' C9' 123(3)
F3' C10' C11' 113(3)
C9' C10' C11' 124(3)
F4' C11' C12' 125(4)
F4' C11' C10' 121(3)
C12' C11' C10' 114(3)
C7 C12' F5' 114(3)
C7 C12' C11' 129(3)
F5' C12' C11' 117(3)
C14 C13 C18 120.0
C14 C13 S2 120.6(3)
C18 C13 S2 119.4(3)
F6 C14 C15 119.4(4)
F6 C14 C13 120.6(4)
C15 C14 C13 120.0
F7 C15 C16 119.7(6)
F7 C15 C14 120.3(6)
C16 C15 C14 120.0
F8 C16 C15 120.3(7)
F8 C16 C17 119.7(7)
C15 C16 C17 120.0
F9 C17 C18 119.7(6)
F9 C17 C16 120.3(6)
C18 C17 C16 120.0
F10 C18 C17 118.9(5)
F10 C18 C13 121.1(5)
C17 C18 C13 120.0
C20 C19 C24 120.0
C20 C19 S3 120.5(4)
C24 C19 S3 119.5(4)
F11 C20 C21 118.7(5)
F11 C20 C19 121.3(5)
C21 C20 C19 120.0
F12 C21 C20 120.2(7)
F12 C21 C22 119.8(7)
C20 C21 C22 120.0
F13 C22 C23 121.6(9)
F13 C22 C21 118.4(9)
C23 C22 C21 120.0
F14 C23 C22 119.6(8)
F14 C23 C24 120.4(8)
C22 C23 C24 120.0
F15 C24 C23 119.4(5)
F15 C24 C19 120.6(5)
C23 C24 C19 120.0
C26 C25 C30 120.0
C26 C25 S4 119.3(4)
C30 C25 S4 120.4(4)
F16 C26 C27 119.1(5)
F16 C26 C25 120.9(5)
C27 C26 C25 120.0
F17 C27 C26 118.7(8)
F17 C27 C28 121.3(8)
C26 C27 C28 120.0
F18 C28 C29 118.1(9)
F18 C28 C27 121.9(9)
C29 C28 C27 120.0
F19 C29 C28 119.7(9)
F19 C29 C30 120.3(9)
C28 C29 C30 120.0
F20 C30 C29 118.8(6)
F20 C30 C25 121.2(6)
C29 C30 C25 120.0
C32 C31 C36 120.0
C32 C31 S5 120.6(3)
C36 C31 S5 119.3(3)
F21 C32 C33 118.7(4)
F21 C32 C31 121.3(4)
C33 C32 C31 120.0
F22 C33 C34 120.1(5)
F22 C33 C32 119.9(5)
C34 C33 C32 120.0
F23 C34 C33 118.0(6)
F23 C34 C35 122.0(6)
C33 C34 C35 120.0
F24 C35 C36 120.2(6)
F24 C35 C34 119.7(6)
C36 C35 C34 120.0
F25 C36 C35 118.3(5)
F25 C36 C31 121.6(5)
C35 C36 C31 120.0
C38 C37 C42 120.0
C38 C37 S6 119.8(4)
C42 C37 S6 120.1(4)
F26 C38 C37 121.7(5)
F26 C38 C39 118.2(5)
C37 C38 C39 120.0
F27 C39 C38 120.2(5)
F27 C39 C40 119.8(5)
C38 C39 C40 120.0
F28 C40 C39 118.4(6)
F28 C40 C41 121.6(6)
C39 C40 C41 120.0
F29 C41 C40 119.7(6)
F29 C41 C42 120.1(6)
C40 C41 C42 120.0
F30 C42 C41 119.3(5)
F30 C42 C37 120.6(5)
C41 C42 C37 120.0
C44 C43 B1 121.3(11)
C44 C43 H43D 12.6
B1 C43 H43D 109.6
C44 C43 H43A 106.7
B1 C43 H43A 106.9
H43D C43 H43A 108.6
C44 C43 H43B 106.7
B1 C43 H43B 107.5
H43D C43 H43B 116.9
H43A C43 H43B 106.9
C43 C44 C45 115.4(16)
C43 C44 H43D 25.1
C45 C44 H43D 136.9
C43 C44 H44A 108.3
C45 C44 H44A 109.1
H43D C44 H44A 104.2
C43 C44 H44B 108.1
C45 C44 H44B 108.0
H43D C44 H44B 86.5
H44A C44 H44B 107.7
C46 C45 C44 113.1(17)
C46 C45 H45A 109.0
C44 C45 H45A 109.0
C46 C45 H45B 109.0
C44 C45 H45B 109.0
H45A C45 H45B 107.8
C45' C44' H43B 149.5
C45' C44' H44C 108.1
H43B C44' H44C 91.5
C45' C44' H44E 107.6
H43B C44' H44E 86.5
H44C C44' H44E 109.5
C46' C45' C44' 107.7(18)
C46' C45' H45C 110.2
C44' C45' H45C 110.2
C46' C45' H45D 110.2
C44' C45' H45D 110.2
H45C C45' H45D 108.5
C45' C46' H46D 109.5
C45' C46' H46E 109.5
H46D C46' H46E 109.5
C45' C46' H46F 109.5
H46D C46' H46F 109.5
H46E C46' H46F 109.5
C48 C47 B2 120.0(9)
C48 C47 H47E 11.5
B2 C47 H47E 108.7
C48 C47 H47A 107.7
B2 C47 H47A 107.9
H47E C47 H47A 115.4
C48 C47 H47B 106.7
B2 C47 H47B 107.1
H47E C47 H47B 110.6
H47A C47 H47B 106.8
C47 C48 C49 113.6(12)
C47 C48 H47E 21.6
C49 C48 H47E 134.2
C47 C48 H48D 108.8
C49 C48 H48D 108.8
H47E C48 H48D 101.8
C47 C48 H48E 108.8
C49 C48 H48E 108.8
H47E C48 H48E 92.7
H48D C48 H48E 107.7
C48 C49 C50 114.3(15)
C48 C49 H49A 108.7
C50 C49 H49A 108.7
C48 C49 H49B 108.7
C50 C49 H49B 108.7
H49A C49 H49B 107.6
C49' C48' H47A 150.7
C49' C48' H48A 108.2
H47A C48' H48A 82.1
C49' C48' H48B 109.3
H47A C48' H48B 91.8
H48A C48' H48B 109.5
C50' C49' C48' 114.1(18)
C50' C49' H49C 108.7
C48' C49' H49C 108.7
C50' C49' H49D 108.7
C48' C49' H49D 108.7
H49C C49' H49D 107.6
C49' C50' H50D 109.5
C49' C50' H50E 109.5
H50D C50' H50E 109.5
C49' C50' H50F 109.5
H50D C50' H50F 109.5
H50E C50' H50F 109.5
C2S C1S H1SA 107.4
C2S C1S H1SB 105.4
H1SA C1S H1SB 109.5
C2S C1S H1SC 115.5
H1SA C1S H1SC 109.5
H1SB C1S H1SC 109.5
C1S C2S C3S 118(3)
C1S C2S H2SA 106.5
C3S C2S H2SA 98.5
C1S C2S H2SB 116.7
C3S C2S H2SB 106.8
H2SA C2S H2SB 108.8
C4S C3S C2S 126(4)
C4S C3S H3SA 111.1
C2S C3S H3SA 103.6
C4S C3S H3SB 105.6
C2S C3S H3SB 100.2
H3SA C3S H3SB 108.6
C3S C4S C5S 125(4)
C3S C4S H4SA 108.2
C5S C4S H4SA 104.5
C3S C4S H4SB 101.2
C5S C4S H4SB 110.3
H4SA C4S H4SB 106.4
C6S C5S C4S 116(3)
C6S C5S H5SA 99.4
C4S C5S H5SA 108.2
C6S C5S H5SB 108.0
C4S C5S H5SB 114.7
H5SA C5S H5SB 108.9
C7S C6S C5S 114(3)
C7S C6S H6SA 106.5
C5S C6S H6SA 103.8
C7S C6S H6SB 114.7
C5S C6S H6SB 106.8
H6SA C6S H6SB 110.0
C6S C7S H7SA 113.3
C6S C7S H7SB 111.5
H7SA C7S H7SB 109.5
C6S C7S H7SC 103.5
H7SA C7S H7SC 109.5
H7SB C7S H7SC 109.5

loop_
_geom_bond_atom_site_label_1
_geom_bond_atom_site_label_2
_geom_bond_distance
Co1 N3 1.949(7)
Co1 N5 1.952(5)
Co1 N6 1.956(6)
Co1 N4 1.967(6)
Co1 N2 1.981(6)
Co1 N1 1.993(6)
S1 C7 1.745(9)
S1 C1 1.746(8)
S2 C2 1.765(8)
S2 C13 1.768(4)
S3 C3 1.749(8)
S3 C19 1.764(4)
S4 C25 1.743(5)
S4 C4 1.746(8)
S5 C5 1.755(7)
S5 C31 1.766(4)
S6 C6 1.750(7)
S6 C37 1.774(4)
O1 N1 1.375(7)
O1 B1 1.493(11)
O2 N2 1.358(7)
O2 B2 1.487(10)
O3 N3 1.352(8)
O3 B1 1.509(10)
O4 N4 1.372(7)
O4 B2 1.509(11)
O5 N5 1.361(7)
O5 B1 1.510(10)
O6 N6 1.346(7)
O6 B2 1.523(10)
N1 C1 1.287(10)
N2 C2 1.297(10)
N3 C3 1.303(9)
N4 C4 1.294(10)
N5 C5 1.301(8)
N6 C6 1.305(8)
B1 C43 1.574(13)
B2 C47 1.569(11)
F6 C14 1.320(6)
F7 C15 1.319(7)
F8 C16 1.313(6)
F9 C17 1.332(7)
F10 C18 1.321(7)
F11 C20 1.309(8)
F12 C21 1.332(9)
F13 C22 1.314(7)
F14 C23 1.320(9)
F15 C24 1.329(8)
F16 C26 1.323(8)
F17 C27 1.315(10)
F18 C28 1.323(8)
F19 C29 1.319(10)
F20 C30 1.310(9)
F21 C32 1.304(6)
F22 C33 1.328(7)
F23 C34 1.316(7)
F24 C35 1.325(9)
F25 C36 1.327(8)
F26 C38 1.317(7)
F27 C39 1.343(7)
F28 C40 1.332(7)
F29 C41 1.301(9)
F30 C42 1.318(8)
C1 C2 1.461(10)
C3 C4 1.473(10)
C5 C6 1.452(10)
C7 C8 1.26(3)
C7 C12' 1.28(3)
C7 C8' 1.50(3)
C7 C12 1.52(3)
C8 F1 1.35(3)
C8 C9 1.39(5)
C9 C10 1.27(6)
C9 F2 1.40(4)
C10 F3 1.36(3)
C10 C11 1.45(5)
C11 F4 1.30(3)
C11 C12 1.37(4)
C12 F5 1.36(3)
C8' F1' 1.36(3)
C8' C9' 1.40(4)
C9' F2' 1.36(3)
C9' C10' 1.27(5)
C10' F3' 1.40(3)
C10' C11' 1.44(5)
C11' F4' 1.32(4)
C11' C12' 1.36(5)
C12' F5' 1.37(3)
C13 C14 1.3900
C13 C18 1.3900
C14 C15 1.3900
C15 C16 1.3900
C16 C17 1.3900
C17 C18 1.3900
C19 C20 1.3900
C19 C24 1.3900
C20 C21 1.3900
C21 C22 1.3900
C22 C23 1.3900
C23 C24 1.3900
C25 C26 1.3900
C25 C30 1.3900
C26 C27 1.3900
C27 C28 1.3900
C28 C29 1.3900
C29 C30 1.3900
C31 C32 1.3900
C31 C36 1.3900
C32 C33 1.3900
C33 C34 1.3900
C34 C35 1.3900
C35 C36 1.3900
C37 C38 1.3900
C37 C42 1.3900
C38 C39 1.3900
C39 C40 1.3900
C40 C41 1.3900
C41 C42 1.3900
C43 C44 1.38(2)
C43 H43D 0.9596
C43 H43A 0.9600
C43 H43B 0.9599
C44 C45 1.53(2)
C44 H43D 0.4921
C44 H44A 0.9600
C44 H44B 0.9599
C45 C46 1.52(3)
C45 H45A 0.9900
C45 H45B 0.9900
C46 H46A 0.9800
C46 H46B 0.9800
C46 H46C 0.9800
C44' C45' 1.62(3)
C44' H43B 0.4745
C44' H44C 0.9601
C44' H44E 0.9598
C45' C46' 1.58(4)
C45' H45C 0.9900
C45' H45D 0.9900
C46' H46D 0.9800
C46' H46E 0.9800
C46' H46F 0.9800
C47 C48 1.425(17)
C47 H47E 0.9599
C47 H47A 0.9700
C47 H47B 0.9702
C48 C49 1.53(2)
C48 H47E 0.5207
C48 H48D 0.9900
C48 H48E 0.9900
C49 C50 1.57(2)
C49 H49A 0.9900
C49 H49B 0.9900
C50 H50A 0.9800
C50 H50B 0.9800
C50 H50C 0.9800
C48' C49' 1.53(3)
C48' H47A 0.5081
C48' H48A 0.9598
C48' H48B 0.9598
C49' C50' 1.47(3)
C49' H49C 0.9900
C49' H49D 0.9900
C50' H50D 0.9800
C50' H50E 0.9800
C50' H50F 0.9800
C1S C2S 1.34(5)
C1S H1SA 0.9600
C1S H1SB 0.9600
C1S H1SC 0.9600
C2S C3S 1.46(4)
C2S H2SA 0.9599
C2S H2SB 0.9600
C3S C4S 1.22(5)
C3S H3SA 0.9600
C3S H3SB 0.9600
C4S C5S 1.65(4)
C4S H4SA 0.9600
C4S H4SB 0.9601
C5S C6S 1.61(5)
C5S H5SA 0.9598
C5S H5SB 0.9601
C6S C7S 1.52(6)
C6S H6SA 0.9600
C6S H6SB 0.9600
C7S H7SA 0.9599
C7S H7SB 0.9599
C7S H7SC 0.9600

loop_
_geom_torsion_atom_site_label_1
_geom_torsion_atom_site_label_2
_geom_torsion_atom_site_label_3
_geom_torsion_atom_site_label_4
_geom_torsion
B1 O1 N1 C1 -164.5(6)
B1 O1 N1 Co1 14.9(7)
N3 Co1 N1 C1 -147.2(6)
N5 Co1 N1 C1 127.1(6)
N6 Co1 N1 C1 63.3(7)
N4 Co1 N1 C1 -76.1(6)
N2 Co1 N1 C1 -2.3(5)
N3 Co1 N1 O1 33.4(5)
N5 Co1 N1 O1 -52.3(5)
N6 Co1 N1 O1 -116.1(5)
N4 Co1 N1 O1 104.5(5)
N2 Co1 N1 O1 178.3(5)
B2 O2 N2 C2 -172.9(6)
B2 O2 N2 Co1 9.3(8)
N3 Co1 N2 C2 69.8(7)
N5 Co1 N2 C2 -69.1(6)
N6 Co1 N2 C2 -140.0(6)
N4 Co1 N2 C2 135.0(6)
N1 Co1 N2 C2 3.6(5)
N3 Co1 N2 O2 -112.4(6)
N5 Co1 N2 O2 108.7(5)
N6 Co1 N2 O2 37.8(5)
N4 Co1 N2 O2 -47.2(5)
N1 Co1 N2 O2 -178.6(5)
B1 O3 N3 C3 -172.4(7)
B1 O3 N3 Co1 11.8(9)
N5 Co1 N3 C3 -140.0(6)
N6 Co1 N3 C3 -69.1(7)
N4 Co1 N3 C3 4.3(6)
N2 Co1 N3 C3 72.1(7)
N1 Co1 N3 C3 135.5(6)
N5 Co1 N3 O3 35.8(6)
N6 Co1 N3 O3 106.6(6)
N4 Co1 N3 O3 -179.9(6)
N2 Co1 N3 O3 -112.1(6)
N1 Co1 N3 O3 -48.7(6)
B2 O4 N4 C4 -165.1(6)
B2 O4 N4 Co1 13.0(7)
N3 Co1 N4 C4 -3.5(5)
N5 Co1 N4 C4 63.4(7)
N6 Co1 N4 C4 126.9(6)
N2 Co1 N4 C4 -147.9(6)
N1 Co1 N4 C4 -78.2(6)
N3 Co1 N4 O4 178.4(5)
N5 Co1 N4 O4 -114.7(5)
N6 Co1 N4 O4 -51.2(5)
N2 Co1 N4 O4 34.0(5)
N1 Co1 N4 O4 103.7(5)
B1 O5 N5 C5 -168.9(7)
B1 O5 N5 Co1 11.2(8)
N3 Co1 N5 C5 131.3(6)
N6 Co1 N5 C5 1.1(6)
N4 Co1 N5 C5 66.8(7)
N2 Co1 N5 C5 -73.1(6)
N1 Co1 N5 C5 -142.3(6)
N3 Co1 N5 O5 -48.9(6)
N6 Co1 N5 O5 -179.0(6)
N4 Co1 N5 O5 -113.4(6)
N2 Co1 N5 O5 106.7(5)
N1 Co1 N5 O5 37.6(5)
B2 O6 N6 C6 -166.3(7)
B2 O6 N6 Co1 12.3(8)
N3 Co1 N6 C6 -74.1(7)
N5 Co1 N6 C6 0.1(6)
N4 Co1 N6 C6 -144.5(6)
N2 Co1 N6 C6 129.0(6)
N1 Co1 N6 C6 66.1(7)
N3 Co1 N6 O6 107.3(6)
N5 Co1 N6 O6 -178.5(6)
N4 Co1 N6 O6 36.9(6)
N2 Co1 N6 O6 -49.6(6)
N1 Co1 N6 O6 -112.5(6)
N1 O1 B1 O3 -68.6(8)
N1 O1 B1 O5 51.5(8)
N1 O1 B1 C43 170.6(6)
N3 O3 B1 O1 54.0(8)
N3 O3 B1 O5 -66.3(8)
N3 O3 B1 C43 175.2(7)
N5 O5 B1 O1 -66.9(8)
N5 O5 B1 O3 53.3(8)
N5 O5 B1 C43 172.7(7)
N2 O2 B2 O4 54.8(8)
N2 O2 B2 O6 -64.0(8)
N2 O2 B2 C47 176.6(6)
N4 O4 B2 O2 -67.7(7)
N4 O4 B2 O6 52.4(7)
N4 O4 B2 C47 169.8(6)
N6 O6 B2 O2 52.7(8)
N6 O6 B2 O4 -67.3(8)
N6 O6 B2 C47 173.9(6)
O1 N1 C1 C2 -179.8(6)
Co1 N1 C1 C2 0.8(8)
O1 N1 C1 S1 -2.5(10)
Co1 N1 C1 S1 178.1(4)
C7 S1 C1 N1 12.2(9)
C7 S1 C1 C2 -170.6(6)
O2 N2 C2 C1 177.8(6)
Co1 N2 C2 C1 -4.2(8)
O2 N2 C2 S2 -3.3(9)
Co1 N2 C2 S2 174.6(4)
N1 C1 C2 N2 2.2(9)
S1 C1 C2 N2 -175.5(5)
N1 C1 C2 S2 -176.7(5)
S1 C1 C2 S2 5.6(8)
C13 S2 C2 N2 -50.3(7)
C13 S2 C2 C1 128.5(6)
O3 N3 C3 C4 179.5(6)
Co1 N3 C3 C4 -4.4(8)
O3 N3 C3 S3 -3.6(10)
Co1 N3 C3 S3 172.4(4)
C19 S3 C3 N3 -50.0(7)
C19 S3 C3 C4 126.6(6)
O4 N4 C4 C3 -179.7(6)
Co1 N4 C4 C3 2.1(8)
O4 N4 C4 S4 -5.0(10)
Co1 N4 C4 S4 176.9(4)
N3 C3 C4 N4 1.4(9)
S3 C3 C4 N4 -175.6(5)
N3 C3 C4 S4 -174.2(5)
S3 C3 C4 S4 8.8(8)
C25 S4 C4 N4 17.1(8)
C25 S4 C4 C3 -168.3(5)
O5 N5 C5 C6 178.1(6)
Co1 N5 C5 C6 -2.0(8)
O5 N5 C5 S5 -2.3(10)
Co1 N5 C5 S5 177.5(4)
C31 S5 C5 N5 -54.8(7)
C31 S5 C5 C6 124.8(6)
O6 N6 C6 C5 177.5(6)
Co1 N6 C6 C5 -1.2(8)
O6 N6 C6 S6 -2.8(10)
Co1 N6 C6 S6 178.6(4)
N5 C5 C6 N6 2.1(9)
S5 C5 C6 N6 -177.5(5)
N5 C5 C6 S6 -177.7(5)
S5 C5 C6 S6 2.7(9)
C37 S6 C6 N6 -52.8(7)
C37 S6 C6 C5 126.9(6)
C1 S1 C7 C8 -131.7(17)
C1 S1 C7 C12' 61(2)
C1 S1 C7 C8' -112.8(12)
C1 S1 C7 C12 74.2(12)
C12' C7 C8 F1 -168(2)
C8' C7 C8 F1 -29(4)
C12 C7 C8 F1 174.0(19)
S1 C7 C8 F1 21(3)
C12' C7 C8 C9 0(3)
C8' C7 C8 C9 139(6)
C12 C7 C8 C9 -18(3)
S1 C7 C8 C9 -171.3(19)
C7 C8 C9 C10 9(5)
F1 C8 C9 C10 176(3)
C7 C8 C9 F2 -166(2)
F1 C8 C9 F2 1(4)
F2 C9 C10 F3 -6(5)
C8 C9 C10 F3 180(3)
F2 C9 C10 C11 179(2)
C8 C9 C10 C11 5(5)
C9 C10 C11 F4 180(3)
F3 C10 C11 F4 4(4)
C9 C10 C11 C12 -7(4)
F3 C10 C11 C12 178(2)
F4 C11 C12 F5 -2(4)
C10 C11 C12 F5 -176(2)
F4 C11 C12 C7 170(2)
C10 C11 C12 C7 -3(4)
C8 C7 C12 F5 -172(2)
C12' C7 C12 F5 144(6)
C8' C7 C12 F5 175(2)
S1 C7 C12 F5 -14(2)
C8 C7 C12 C11 16(3)
C12' C7 C12 C11 -28(4)
C8' C7 C12 C11 3(4)
S1 C7 C12 C11 173.6(19)
C8 C7 C8' F1' 140(6)
C12' C7 C8' F1' -175(2)
C12 C7 C8' F1' 171.0(19)
S1 C7 C8' F1' 0(3)
C8 C7 C8' C9' -34(4)
C12' C7 C8' C9' 11(3)
C12 C7 C8' C9' -3(4)
S1 C7 C8' C9' -174.0(18)
F1' C8' C9' F2' 0(3)
C7 C8' C9' F2' 174.3(18)
F1' C8' C9' C10' 179(2)
C7 C8' C9' C10' -6(4)
F2' C9' C10' F3' -4(4)
C8' C9' C10' F3' 177(2)
F2' C9' C10' C11' -180(2)
C8' C9' C10' C11' 1(4)
F3' C10' C11' F4' 2(4)
C9' C10' C11' F4' 179(3)
F3' C10' C11' C12' -176(3)
C9' C10' C11' C12' 0(5)
C8 C7 C12' F5' -167(2)
C8' C7 C12' F5' 177(2)
C12 C7 C12' F5' -26(3)
S1 C7 C12' F5' 3(4)
C8 C7 C12' C11' 5(4)
C8' C7 C12' C11' -11(4)
C12 C7 C12' C11' 147(7)
S1 C7 C12' C11' 176(2)
F4' C11' C12' C7 -173(3)
C10' C11' C12' C7 6(5)
F4' C11' C12' F5' 0(5)
C10' C11' C12' F5' 178(2)
C2 S2 C13 C14 -61.0(4)
C2 S2 C13 C18 121.1(4)
C18 C13 C14 F6 179.2(5)
S2 C13 C14 F6 1.4(5)
C18 C13 C14 C15 0.0
S2 C13 C14 C15 -177.8(4)
F6 C14 C15 F7 1.5(6)
C13 C14 C15 F7 -179.3(6)
F6 C14 C15 C16 -179.2(5)
C13 C14 C15 C16 0.0
F7 C15 C16 F8 -0.9(6)
C14 C15 C16 F8 179.8(6)
F7 C15 C16 C17 179.3(6)
C14 C15 C16 C17 0.0
F8 C16 C17 F9 0.6(6)
C15 C16 C17 F9 -179.6(6)
F8 C16 C17 C18 -179.8(6)
C15 C16 C17 C18 0.0
F9 C17 C18 F10 1.3(6)
C16 C17 C18 F10 -178.4(6)
F9 C17 C18 C13 179.7(6)
C16 C17 C18 C13 0.0
C14 C13 C18 F10 178.3(6)
S2 C13 C18 F10 -3.8(5)
C14 C13 C18 C17 0.0
S2 C13 C18 C17 177.9(4)
C3 S3 C19 C20 -60.9(4)
C3 S3 C19 C24 120.1(4)
C24 C19 C20 F11 -180.0(6)
S3 C19 C20 F11 1.1(6)
C24 C19 C20 C21 0.0
S3 C19 C20 C21 -179.0(4)
F11 C20 C21 F12 0.2(6)
C19 C20 C21 F12 -179.8(6)
F11 C20 C21 C22 180.0(6)
C19 C20 C21 C22 0.0
F12 C21 C22 F13 -1.6(7)
C20 C21 C22 F13 178.6(6)
F12 C21 C22 C23 179.8(6)
C20 C21 C22 C23 0.0
F13 C22 C23 F14 0.4(7)
C21 C22 C23 F14 179.0(7)
F13 C22 C23 C24 -178.6(6)
C21 C22 C23 C24 0.0
F14 C23 C24 F15 2.8(7)
C22 C23 C24 F15 -178.2(6)
F14 C23 C24 C19 -179.0(7)
C22 C23 C24 C19 0.0
C20 C19 C24 F15 178.2(6)
S3 C19 C24 F15 -2.8(6)
C20 C19 C24 C23 0.0
S3 C19 C24 C23 179.0(4)
C4 S4 C25 C26 -120.2(4)
C4 S4 C25 C30 65.3(5)
C30 C25 C26 F16 178.3(7)
S4 C25 C26 F16 3.8(6)
C30 C25 C26 C27 0.0
S4 C25 C26 C27 -174.5(5)
F16 C26 C27 F17 0.9(7)
C25 C26 C27 F17 179.3(7)
F16 C26 C27 C28 -178.3(7)
C25 C26 C27 C28 0.0
F17 C27 C28 F18 0.4(9)
C26 C27 C28 F18 179.6(8)
F17 C27 C28 C29 -179.2(8)
C26 C27 C28 C29 0.0
F18 C28 C29 F19 2.7(8)
C27 C28 C29 F19 -177.7(8)
F18 C28 C29 C30 -179.6(8)
C27 C28 C29 C30 0.0
F19 C29 C30 F20 -0.6(8)
C28 C29 C30 F20 -178.3(7)
F19 C29 C30 C25 177.7(8)
C28 C29 C30 C25 0.0
C26 C25 C30 F20 178.2(7)
S4 C25 C30 F20 -7.3(7)
C26 C25 C30 C29 0.0
S4 C25 C30 C29 174.4(5)
C5 S5 C31 C32 -60.0(4)
C5 S5 C31 C36 123.5(4)
C36 C31 C32 F21 178.8(6)
S5 C31 C32 F21 2.2(6)
C36 C31 C32 C33 0.0
S5 C31 C32 C33 -176.5(5)
F21 C32 C33 F22 -0.3(7)
C31 C32 C33 F22 178.5(6)
F21 C32 C33 C34 -178.8(6)
C31 C32 C33 C34 0.0
F22 C33 C34 F23 2.5(9)
C32 C33 C34 F23 -179.0(9)
F22 C33 C34 C35 -178.5(6)
C32 C33 C34 C35 0.0
F23 C34 C35 F24 -0.5(11)
C33 C34 C35 F24 -179.5(11)
F23 C34 C35 C36 178.9(9)
C33 C34 C35 C36 0.0
F24 C35 C36 F25 1.1(11)
C34 C35 C36 F25 -178.4(7)
F24 C35 C36 C31 179.5(11)
C34 C35 C36 C31 0.0
C32 C31 C36 F25 178.4(7)
S5 C31 C36 F25 -5.1(7)
C32 C31 C36 C35 0.0
S5 C31 C36 C35 176.6(4)
C6 S6 C37 C38 -58.8(4)
C6 S6 C37 C42 125.0(4)
C42 C37 C38 F26 178.5(6)
S6 C37 C38 F26 2.3(6)
C42 C37 C38 C39 0.0
S6 C37 C38 C39 -176.2(5)
F26 C38 C39 F27 0.1(7)
C37 C38 C39 F27 178.7(6)
F26 C38 C39 C40 -178.5(6)
C37 C38 C39 C40 0.0
F27 C39 C40 F28 2.9(8)
C38 C39 C40 F28 -178.4(9)
F27 C39 C40 C41 -178.7(6)
C38 C39 C40 C41 0.0
F28 C40 C41 F29 2.7(10)
C39 C40 C41 F29 -175.7(10)
F28 C40 C41 C42 178.3(9)
C39 C40 C41 C42 0.0
F29 C41 C42 F30 -1.3(10)
C40 C41 C42 F30 -177.0(8)
F29 C41 C42 C37 175.6(10)
C40 C41 C42 C37 0.0
C38 C37 C42 F30 176.9(8)
S6 C37 C42 F30 -6.9(8)
C38 C37 C42 C41 0.0
S6 C37 C42 C41 176.2(5)
O1 B1 C43 C44 65.3(16)
O3 B1 C43 C44 -55.4(16)
O5 B1 C43 C44 -174.7(14)
B1 C43 C44 C45 -175.3(14)
C43 C44 C45 C46 175(2)
O2 B2 C47 C48 -59.3(13)
O4 B2 C47 C48 62.5(13)
O6 B2 C47 C48 -179.9(11)
B2 C47 C48 C49 -174.7(12)
C47 C48 C49 C50 170.9(18)
C1S C2S C3S C4S -140(5)
C2S C3S C4S C5S -169(4)
C3S C4S C5S C6S -180(4)
C4S C5S C6S C7S -165(3)
